data_2014335
loop_
_publ_author_name
'Leji Latheef'
'E. Manoj'
'M. R. Prathapachandra Kurup'

_publ_section_title
;
 Salicylaldehyde 4,4'-(hexane-1,6-diyl)thiosemicarbazone
;
_journal_coeditor_code GA1110
_journal_issue 1
_journal_name_full 'Acta Crystallographica Section C'
_journal_page_first o16
_journal_page_last o18
_journal_paper_doi 10.1107/S010827010503564X
_journal_volume 62
_journal_year 2006
_chemical_formula_iupac 'C14 H19 N3 O S'
_chemical_formula_moiety 'C14 H19 N3 O S'
_chemical_formula_sum 'C14 H19 N3 O S'
_chemical_formula_weight 277.38
_chemical_name_systematic
;
Salicylaldehyde 4,4'-(hexane-1,6-diyl)thiosemicarbazone
;
_space_group_IT_number 14
_symmetry_cell_setting monoclinic
_symmetry_space_group_name_Hall '-P 2yn'
_symmetry_space_group_name_H-M 'P 1 21/n 1'
_atom_sites_solution_hydrogens geom
_atom_sites_solution_primary direct
_atom_sites_solution_secondary difmap
_audit_creation_method SHELXL-97
_cell_angle_alpha 90.00
_cell_angle_beta 94.617(12)
_cell_angle_gamma 90.00
_cell_formula_units_Z 4
_cell_length_a 6.4480(11)
_cell_length_b 14.099(2)
_cell_length_c 15.924(2)
_cell_measurement_reflns_used 25
_cell_measurement_temperature 293(2)
_cell_measurement_theta_max 10.3600
_cell_measurement_theta_min 5.1100
_cell_volume 1443.0(4)
_computing_cell_refinement Argus-MACH3
_computing_data_collection 'Argus-MACH3 (Nonius, 1997)'
_computing_data_reduction 'Maxus (Mackay <i>et al.</i>,  1998)'
_computing_molecular_graphics 'ORTEP-3 (Farrugia, 1997) and PLATON (Spek, 2003)'
_computing_publication_material 'SHELXL97 and WinGX (Farrugia, 1999)'
_computing_structure_refinement 'SHELXL97 (Sheldrick, 1997)'
_computing_structure_solution 'SHELXS97 (Sheldrick, 1990)'
_diffrn_ambient_temperature 293(2)
_diffrn_measured_fraction_theta_full 0.951
_diffrn_measured_fraction_theta_max 0.951
_diffrn_measurement_device_type 'Nonius MACH3'
_diffrn_measurement_method \w/\q
_diffrn_radiation_monochromator graphite
_diffrn_radiation_source 'fine-focus sealed tube'
_diffrn_radiation_type MoK\a
_diffrn_radiation_wavelength 0.71073
_diffrn_reflns_av_R_equivalents 0.0203
_diffrn_reflns_av_sigmaI/netI 0.0746
_diffrn_reflns_limit_h_max 0
_diffrn_reflns_limit_h_min -7
_diffrn_reflns_limit_k_max 0
_diffrn_reflns_limit_k_min -16
_diffrn_reflns_limit_l_max 18
_diffrn_reflns_limit_l_min -18
_diffrn_reflns_number 2764
_diffrn_reflns_theta_full 24.98
_diffrn_reflns_theta_max 24.98
_diffrn_reflns_theta_min 1.93
_diffrn_standards_decay_% <3
_diffrn_standards_interval_count 200
_diffrn_standards_interval_time 60
_diffrn_standards_number 3
_exptl_absorpt_coefficient_mu 0.221
_exptl_absorpt_correction_type none
_exptl_crystal_colour colourless
_exptl_crystal_density_diffrn 1.277
_exptl_crystal_density_method 'not measured'
_exptl_crystal_description block
_exptl_crystal_F_000 592
_exptl_crystal_size_max 0.35
_exptl_crystal_size_mid 0.30
_exptl_crystal_size_min 0.25
_refine_diff_density_max 0.144
_refine_diff_density_min -0.162
_refine_ls_extinction_method none
_refine_ls_goodness_of_fit_ref 0.982
_refine_ls_hydrogen_treatment mixed
_refine_ls_matrix_type full
_refine_ls_number_parameters 180
_refine_ls_number_reflns 2524
_refine_ls_number_restraints 0
_refine_ls_restrained_S_all 0.982
_refine_ls_R_factor_all 0.1402
_refine_ls_R_factor_gt 0.0444
_refine_ls_shift/su_max 0.000
_refine_ls_shift/su_mean 0.000
_refine_ls_structure_factor_coef Fsqd
_refine_ls_weighting_details 'w=1/[\s^2^(Fo^2^)+(0.0454P)^2^] where P=(Fo^2^+2Fc^2^)/3'
_refine_ls_weighting_scheme calc
_refine_ls_wR_factor_gt 0.0890
_refine_ls_wR_factor_ref 0.1102
_reflns_number_gt 1290
_reflns_number_total 2524
_reflns_threshold_expression I>2\s(I)
_cod_data_source_file ga1110.cif
_cod_data_source_block I
_cod_original_sg_symbol_H-M 'P 21/n'
_cod_database_code 2014335
_cod_database_fobs_code 2014335

loop_
_symmetry_equiv_pos_as_xyz
'x, y, z'
'-x+1/2, y+1/2, -z+1/2'
'-x, -y, -z'
'x-1/2, -y-1/2, z-1/2'

loop_
_atom_site_label
_atom_site_fract_x
_atom_site_fract_y
_atom_site_fract_z
_atom_site_U_iso_or_equiv
_atom_site_adp_type
_atom_site_calc_flag
_atom_site_refinement_flags
_atom_site_occupancy
_atom_site_disorder_assembly
_atom_site_disorder_group
_atom_site_type_symbol
S1 0.21929(11) 0.56737(6) 0.10776(5) 0.0770(3) Uani d . 1 . . S
O1 0.3863(3) 0.33725(19) 0.18426(15) 0.0889(7) Uani d . 1 . . O
N1 0.4799(3) 0.69895(16) 0.05486(13) 0.0583(6) Uani d . 1 . . N
N2 0.6187(4) 0.55296(17) 0.08523(15) 0.0595(7) Uani d . 1 . . N
N3 0.6053(3) 0.46472(16) 0.11829(13) 0.0570(6) Uani d . 1 . . N
C1 0.7457(4) 0.31658(19) 0.15758(16) 0.0556(7) Uani d . 1 . . C
C2 0.5586(5) 0.2834(2) 0.18579(17) 0.0648(8) Uani d . 1 . . C
C3 0.5480(6) 0.1925(3) 0.2169(2) 0.0881(10) Uani d . 1 . . C
H3 0.4237 0.1705 0.2355 0.106 Uiso calc R 1 . . H
C4 0.7150(7) 0.1352(3) 0.22059(19) 0.0916(11) Uani d . 1 . . C
H4 0.7040 0.0741 0.2419 0.110 Uiso calc R 1 . . H
C5 0.9023(6) 0.1649(2) 0.1936(2) 0.0914(10) Uani d . 1 . . C
H5 1.0168 0.1246 0.1961 0.110 Uiso calc R 1 . . H
C6 0.9152(5) 0.2559(2) 0.16264(17) 0.0712(8) Uani d . 1 . . C
H6 1.0410 0.2770 0.1447 0.085 Uiso calc R 1 . . H
C7 0.4484(4) 0.6105(2) 0.08094(15) 0.0565(7) Uani d . 1 . . C
C8 0.7626(4) 0.41038(19) 0.12273(15) 0.0573(7) Uani d . 1 . . C
H8 0.8877 0.4309 0.1037 0.069 Uiso calc R 1 . . H
C9 0.3082(4) 0.76605(19) 0.04709(18) 0.0713(8) Uani d . 1 . . C
H9A 0.1781 0.7312 0.0432 0.086 Uiso calc R 1 . . H
H9B 0.3147 0.8017 -0.0047 0.086 Uiso calc R 1 . . H
C10 0.3098(5) 0.8346(2) 0.12009(19) 0.0801(9) Uani d . 1 . . C
H10A 0.1692 0.8572 0.1247 0.096 Uiso calc R 1 . . H
H10B 0.3527 0.8007 0.1716 0.096 Uiso calc R 1 . . H
C11 0.4501(5) 0.9184(2) 0.1129(2) 0.0912(10) Uani d . 1 . . C
H11A 0.4447 0.9569 0.1632 0.109 Uiso calc R 1 . . H
H11B 0.3963 0.9565 0.0653 0.109 Uiso calc R 1 . . H
C12 0.6746(5) 0.8952(2) 0.1019(2) 0.0900(10) Uani d . 1 . . C
H12A 0.7318 0.8619 0.1518 0.108 Uiso calc R 1 . . H
H12B 0.7508 0.9542 0.0985 0.108 Uiso calc R 1 . . H
C13 0.7128(4) 0.83558(19) 0.02532(18) 0.0752(9) Uani d . 1 . . C
H13A 0.6169 0.8560 -0.0213 0.090 Uiso calc R 1 . . H
H13B 0.8526 0.8482 0.0099 0.090 Uiso calc R 1 . . H
C14 0.6889(4) 0.73076(18) 0.03630(18) 0.0664(8) Uani d . 1 . . C
H14A 0.7251 0.6995 -0.0148 0.080 Uiso calc R 1 . . H
H14B 0.7878 0.7101 0.0817 0.080 Uiso calc R 1 . . H
H2N 0.721(3) 0.5682(15) 0.0652(14) 0.039(8) Uiso d . 1 . . H
H1O1 0.413(5) 0.396(2) 0.162(2) 0.125(14) Uiso d . 1 . . H

loop_
_atom_site_aniso_label
_atom_site_aniso_U_11
_atom_site_aniso_U_22
_atom_site_aniso_U_33
_atom_site_aniso_U_12
_atom_site_aniso_U_13
_atom_site_aniso_U_23
S1 0.0578(5) 0.0863(6) 0.0890(6) -0.0154(4) 0.0192(4) -0.0135(5)
O1 0.0728(16) 0.0959(18) 0.1019(18) -0.0198(14) 0.0317(13) 0.0132(15)
N1 0.0523(15) 0.0601(15) 0.0618(15) -0.0038(12) 0.0014(11) -0.0059(12)
N2 0.0529(16) 0.0614(17) 0.0663(16) -0.0150(14) 0.0170(13) -0.0066(13)
N3 0.0595(15) 0.0580(15) 0.0541(14) -0.0151(13) 0.0093(12) -0.0051(12)
C1 0.0609(19) 0.0585(18) 0.0465(17) -0.0165(16) -0.0009(14) -0.0058(14)
C2 0.072(2) 0.072(2) 0.0491(18) -0.0213(18) -0.0001(15) 0.0014(15)
C3 0.100(3) 0.093(3) 0.070(2) -0.035(2) -0.001(2) 0.018(2)
C4 0.123(3) 0.080(3) 0.067(2) -0.030(3) -0.025(2) 0.0174(19)
C5 0.107(3) 0.078(3) 0.083(2) 0.002(2) -0.028(2) 0.0062(19)
C6 0.071(2) 0.075(2) 0.065(2) -0.0143(18) -0.0065(16) 0.0019(17)
C7 0.0523(18) 0.0658(19) 0.0514(17) -0.0067(15) 0.0048(13) -0.0148(15)
C8 0.0497(18) 0.070(2) 0.0529(17) -0.0165(15) 0.0059(13) -0.0074(15)
C9 0.0607(19) 0.075(2) 0.077(2) 0.0009(16) -0.0024(16) -0.0065(17)
C10 0.077(2) 0.084(2) 0.079(2) 0.0112(19) 0.0052(17) -0.0096(19)
C11 0.097(3) 0.080(2) 0.095(3) 0.005(2) -0.002(2) -0.0164(19)
C12 0.090(3) 0.070(2) 0.109(3) -0.0126(18) -0.001(2) -0.013(2)
C13 0.071(2) 0.074(2) 0.081(2) -0.0083(16) 0.0073(17) 0.0163(18)
C14 0.0613(19) 0.0666(19) 0.072(2) -0.0089(15) 0.0094(15) 0.0034(15)

loop_
_atom_type_symbol
_atom_type_description
_atom_type_scat_dispersion_real
_atom_type_scat_dispersion_imag
_atom_type_scat_source
C C 0.0033 0.0016 'International Tables Vol C Tables 4.2.6.8 and 6.1.1.4'
H H 0.0000 0.0000 'International Tables Vol C Tables 4.2.6.8 and 6.1.1.4'
O O 0.0106 0.0060 'International Tables Vol C Tables 4.2.6.8 and 6.1.1.4'
N N 0.0061 0.0033 'International Tables Vol C Tables 4.2.6.8 and 6.1.1.4'
S S 0.1246 0.1234 'International Tables Vol C Tables 4.2.6.8 and 6.1.1.4'

loop_
_geom_angle_atom_site_label_1
_geom_angle_atom_site_label_2
_geom_angle_atom_site_label_3
_geom_angle
_geom_angle_publ_flag
C2 O1 H1O1 110(2) ?
C7 N1 C9 120.0(2) ?
C7 N1 C14 120.8(2) ?
C9 N1 C14 119.2(2) ?
N3 N2 C7 119.3(3) y
N3 N2 H2N 119.4(17) ?
C7 N2 H2N 121.1(17) ?
C8 N3 N2 120.0(2) y
C6 C1 C2 118.1(3) ?
C6 C1 C8 120.4(3) ?
C2 C1 C8 121.5(3) ?
O1 C2 C3 117.8(3) y
O1 C2 C1 122.5(3) y
C3 C2 C1 119.6(3) y
C4 C3 C2 120.9(3) ?
C4 C3 H3 119.6 ?
C2 C3 H3 119.6 ?
C3 C4 C5 121.5(3) ?
C3 C4 H4 119.3 ?
C5 C4 H4 119.3 ?
C6 C5 C4 118.3(3) ?
C6 C5 H5 120.9 ?
C4 C5 H5 120.9 ?
C5 C6 C1 121.7(3) ?
C5 C6 H6 119.2 ?
C1 C6 H6 119.2 ?
N1 C7 N2 115.4(2) y
N1 C7 S1 125.0(2) y
N2 C7 S1 119.5(2) y
N3 C8 C1 119.4(2) y
N3 C8 H8 120.3 ?
C1 C8 H8 120.3 ?
N1 C9 C10 113.1(2) ?
N1 C9 H9A 109.0 ?
C10 C9 H9A 109.0 ?
N1 C9 H9B 109.0 ?
C10 C9 H9B 109.0 ?
H9A C9 H9B 107.8 ?
C11 C10 C9 114.4(3) ?
C11 C10 H10A 108.7 ?
C9 C10 H10A 108.7 ?
C11 C10 H10B 108.7 ?
C9 C10 H10B 108.7 ?
H10A C10 H10B 107.6 ?
C10 C11 C12 115.4(3) ?
C10 C11 H11A 108.4 ?
C12 C11 H11A 108.4 ?
C10 C11 H11B 108.4 ?
C12 C11 H11B 108.4 ?
H11A C11 H11B 107.5 ?
C11 C12 C13 115.7(3) ?
C11 C12 H12A 108.4 ?
C13 C12 H12A 108.4 ?
C11 C12 H12B 108.4 ?
C13 C12 H12B 108.4 ?
H12A C12 H12B 107.4 ?
C14 C13 C12 115.3(2) ?
C14 C13 H13A 108.4 ?
C12 C13 H13A 108.4 ?
C14 C13 H13B 108.4 ?
C12 C13 H13B 108.4 ?
H13A C13 H13B 107.5 ?
N1 C14 C13 115.4(2) ?
N1 C14 H14A 108.4 ?
C13 C14 H14A 108.4 ?
N1 C14 H14B 108.4 ?
C13 C14 H14B 108.4 ?
H14A C14 H14B 107.5 ?

loop_
_geom_bond_atom_site_label_1
_geom_bond_atom_site_label_2
_geom_bond_site_symmetry_2
_geom_bond_distance
_geom_bond_publ_flag
S1 C7 . 1.684(3) y
O1 C2 . 1.344(3) ?
O1 H1O1 . 0.92(3) ?
N1 C7 . 1.336(3) y
N1 C9 . 1.454(3) ?
N1 C14 . 1.472(3) ?
N2 N3 . 1.356(3) y
N2 C7 . 1.362(3) y
N2 H2N . 0.78(2) ?
N3 C8 . 1.269(3) y
C1 C6 . 1.386(4) ?
C1 C2 . 1.401(4) ?
C1 C8 . 1.442(3) ?
C2 C3 . 1.378(4) ?
C3 C4 . 1.344(4) ?
C3 H3 . 0.9300 ?
C4 C5 . 1.379(4) ?
C4 H4 . 0.9300 ?
C5 C6 . 1.379(4) ?
C5 H5 . 0.9300 ?
C6 H6 . 0.9300 ?
C8 H8 . 0.9300 ?
C9 C10 . 1.511(3) ?
C9 H9A . 0.9700 ?
C9 H9B . 0.9700 ?
C10 C11 . 1.498(4) ?
C10 H10A . 0.9700 ?
C10 H10B . 0.9700 ?
C11 C12 . 1.508(4) ?
C11 H11A . 0.9700 ?
C11 H11B . 0.9700 ?
C12 C13 . 1.517(4) ?
C12 H12A . 0.9700 ?
C12 H12B . 0.9700 ?
C13 C14 . 1.497(3) ?
C13 H13A . 0.9700 ?
C13 H13B . 0.9700 ?
C14 H14A . 0.9700 ?
C14 H14B . 0.9700 ?

loop_
_geom_hbond_atom_site_label_D
_geom_hbond_atom_site_label_H
_geom_hbond_atom_site_label_A
_geom_hbond_site_symmetry_A
_geom_hbond_distance_DH
_geom_hbond_distance_HA
_geom_hbond_distance_DA
_geom_hbond_angle_DHA
_geom_hbond_publ_flag
O1 H1O1 N3 1_555 0.92(3) 1.76(3) 2.562(3) 144(3) yes
O1 H1O1 S1 1_555 0.92(3) 2.82(3) 3.600(3) 143(3) yes
C6 H6 O1 1_655 0.93 2.42 3.239(4) 147 yes
C8 H8 S1 1_655 0.93 2.87 3.706(6) 150 yes
C9 H9B Cg1 3_665 0.97 2.96 3.7580(10) 141 yes

loop_
_geom_torsion_atom_site_label_1
_geom_torsion_atom_site_label_2
_geom_torsion_atom_site_label_3
_geom_torsion_atom_site_label_4
_geom_torsion
C7 N2 N3 C8 -180.0(2)
C6 C1 C2 O1 179.3(3)
C8 C1 C2 O1 -1.8(4)
C6 C1 C2 C3 -0.4(4)
C8 C1 C2 C3 178.5(3)
O1 C2 C3 C4 -179.6(3)
C1 C2 C3 C4 0.1(5)
C2 C3 C4 C5 0.0(5)
C3 C4 C5 C6 0.3(5)
C4 C5 C6 C1 -0.7(4)
C2 C1 C6 C5 0.7(4)
C8 C1 C6 C5 -178.2(3)
C9 N1 C7 N2 179.4(2)
C14 N1 C7 N2 -2.6(3)
C9 N1 C7 S1 -0.6(3)
C14 N1 C7 S1 177.40(18)
N3 N2 C7 N1 174.1(2)
N3 N2 C7 S1 -6.0(3)
N2 N3 C8 C1 -179.7(2)
C6 C1 C8 N3 179.7(2)
C2 C1 C8 N3 0.8(4)
C7 N1 C9 C10 101.1(3)
C14 N1 C9 C10 -76.9(3)
N1 C9 C10 C11 83.0(3)
C9 C10 C11 C12 -56.2(4)
C10 C11 C12 C13 58.7(4)
C11 C12 C13 C14 -83.4(3)
C7 N1 C14 C13 -167.7(2)
C9 N1 C14 C13 10.3(3)
C12 C13 C14 N1 61.8(3)

loop_
_cod_related_entry_id
_cod_related_entry_database
_cod_related_entry_code
1 ChemSpider 21180986
